data_2001138
loop_
_publ_author_name
'Clark, G. R.'
'Nielson, A. J.'
'Rickard, C. E. F.'
'Rae, A. D.'

_publ_section_title
;
 The faulted structures of [WCl~2~(PhC~2~Ph)(CH~2~=CH~2~)(PMe~3~)~2~]
 and [WCl~2~(PhC~2~Ph)~2~(PMe~3~)~2~]
;
_journal_issue 12
_journal_name_full 'Acta Crystallographica Section C'
_journal_page_first 2074
_journal_page_last 2079
_journal_paper_doi 10.1107/S0108270193005402
_journal_volume 49
_journal_year 1993
_chemical_formula_sum 'C22 H32 Cl2 P2 W'
_chemical_formula_weight 613.2
_symmetry_cell_setting monoclinic
_symmetry_space_group_name_Hall '-P 2ybc'
_symmetry_space_group_name_H-M 'P 1 21/c 1'
_atom_type_scat_source IntTabIV
_cell_angle_alpha 90.
_cell_angle_beta 107.83(2)
_cell_angle_gamma 90.
_cell_formula_units_Z 12
_cell_length_a 21.143(11)
_cell_length_b 17.911(2)
_cell_length_c 20.415(3)
_cell_measurement_reflns_used 25
_cell_measurement_temperature 295.0(10)
_cell_measurement_theta_max 13.4
_cell_measurement_theta_min 11.5
_cell_volume 7360(4)
_diffrn_measurement_device 'Enraf--Nonius CAD-4'
_diffrn_measurement_method \w/2\q
_diffrn_radiation_type MoK\a
_diffrn_radiation_wavelength 0.71069
_diffrn_reflns_av_R_equivalents 0.026
_diffrn_reflns_limit_h_max 26
_diffrn_reflns_limit_h_min -26
_diffrn_reflns_limit_k_max 21
_diffrn_reflns_limit_k_min 0
_diffrn_reflns_limit_l_max 26
_diffrn_reflns_limit_l_min 0
_diffrn_reflns_number 12266
_diffrn_reflns_theta_max 25
_diffrn_standards_decay_% <3
_diffrn_standards_interval_time 60
_diffrn_standards_number 3
_exptl_absorpt_coefficient_mu 5.33
_exptl_absorpt_correction_T_max 0.99
_exptl_absorpt_correction_T_min 0.65
_exptl_absorpt_correction_type empirical
_exptl_crystal_colour Yellow
_exptl_crystal_density_diffrn 1.660
_exptl_crystal_density_meas 1.64
_exptl_crystal_description Needle
_exptl_crystal_size_max 1.09
_exptl_crystal_size_mid 0.20
_exptl_crystal_size_min 0.16
_refine_ls_goodness_of_fit_obs 1.35
_refine_ls_hydrogen_treatment noref
_refine_ls_number_parameters 379
_refine_ls_number_reflns 5958
_refine_ls_R_factor_obs 0.048
_refine_ls_structure_factor_coef F
_refine_ls_weighting_details 'w = 1/[\s^2^(F) + 0.0009F^2^]'
_refine_ls_weighting_scheme calc
_refine_ls_wR_factor_obs 0.061
_reflns_number_observed 5958
_reflns_number_total 9917
_reflns_observed_criterion I>3\s(I)
_cod_data_source_file hl1028.cif
_cod_data_source_block hl1028_structure_1_of_2
_cod_depositor_comments
;
The following automatic conversions were performed:

'_refine_ls_weighting_scheme' value 'w = 1/[\s^2^(F) + 0.0009F^2^]'
was changed to 'calc'. New tag '_refine_ls_weighting_details' was
created. The value of the new tag was set to 'w = 1/[\s^2^(F) +
0.0009F^2^]'.

Automatic conversion script
Id: cif_fix_values 3143 2015-03-26 13:38:13Z robertas 
;
_cod_original_cell_volume 7359.5(8)
_cod_database_code 2001138

loop_
_atom_site_label
_atom_site_fract_x
_atom_site_fract_y
_atom_site_fract_z
_atom_site_U_iso_or_equiv
W .76564(4) .18597(4) .66951(4) .035
Cl1 .64550(10) .1663(2) .6305(2) .049
Cl2 .7743(3) .04840(10) .6870(3) .055
P1 .7486(3) .1501(3) .54450(10) .049
P2 .7394(2) .1777(3) .78310(10) .045
C1 .7716(7) .2882(4) .6286(6) .047
C2 .7703(7) .2966(3) .6929(5) .042
C3 .8720(3) .1691(9) .6731(8) .051
C4 .8705(4) .1805(10) .7404(7) .054
C5 .6832(8) .2007(10) .4823(8) .066
C6 .7270(12) .0543(5) .5196(10) .070
C7 .8149(8) .1614(12) .5066(10) .072
C8 .6965(9) .0929(7) .7963(10) .061
C9 .8037(7) .1802(12) .8668(6) .061
C10 .6815(8) .2478(8) .7961(10) .059
C11 .7779(5) .3463(3) .5805(4) .051
C12 .7239(6) .3871(6) .5421(6) .060
C13 .7317(8) .4430(7) .4986(6) .076
C14 .7923(9) .4587(6) .4928(6) .084
C15 .8481(7) .4180(8) .5314(7) .076
C16 .8404(6) .3617(6) .5753(6) .060
C21 .7726(5) .3598(3) .7391(4) .046
C22 .8224(6) .3672(6) .8008(5) .049
C23 .8243(7) .4286(7) .8424(5) .060
C24 .7773(8) .4823(6) .8233(6) .070
C25 .7259(7) .4761(6) .7607(7) .068
C26 .7240(6) .4143(5) .7188(6) .054
W' .43240(10) .1800 .0689 .034
Cl1' .31250(10) .1594(3) .0343(2) .050
Cl2' .4410(3) .04210(10) .0840(3) .056
P1' .4128(3) .1480(3) -.05740(10) .051
P2' .4093(3) .1696(2) .18400(10) .044
C1' .4345(8) .2832(4) .0283(5) .040
C2' .4379(7) .2901(3) .0941(5) .037
C3' .5375(4) .1638(10) .0676(9) .051
C4' .5383(4) .1695(10) .1362(8) .054
C5' .3422(9) .1932(13) -.1176(9) .090
C6' .3969(14) .0509(6) -.0806(12) .097
C7' .4785(8) .1721(13) -.0930(11) .084
C8' .3684(9) .0836(7) .1977(10) .059
C9' .4760(8) .1767(11) .2658(6) .066
C10' .3527(9) .2406(8) .1981(11) .063
C11' .4369(5) .3440(3) -.0189(4) .043
C12' .3800(6) .3784(6) -.0595(7) .064
C13' .3839(8) .4370(7) -.1021(7) .079
C14' .4435(10) .4616(6) -.1048(6) .073
C15' .5022(8) .4276(8) -.0639(7) .077
C16' .4984(6) .3685(7) -.0210(6) .062
C21' .4425(5) .3522(3) .1420(4) .042
C22' .4948(6) .3589(6) .2018(6) .052
C23' .4988(8) .4193(8) .2450(6) .070
C24' .4515(9) .4728(6) .2295(7) .080
C25' .3976(8) .4674(6) .1688(8) .074
C26' .3935(6) .4066(5) .1252(6) .054
W" .1005 .1853 .4768 .032
Cl1" -.01980(10) .1680(3) .4340(3) .073
Cl2" .1095(3) .04720(10) .4899(3) .065
P1" .0920(2) .1544(2) .35260(10) .044
P2" .0716(2) .1698(3) .58850(10) .045
C1" .1033(6) .2900(3) .4394(5) .031
C2" .1058(7) .2945(3) .5052(5) .045
C3" .2074(3) .1707(9) .4817(8) .051
C4" .2043(4) .1739(10) .5491(7) .054
C5" .0219(9) .1927(13) .2864(8) .084
C6" .0805(12) .0569(5) .3293(10) .077
C7" .1578(8) .1814(13) .3179(10) .079
C8" .0322(11) .0812(7) .5979(11) .074
C9" .1376(8) .1749(13) .6708(6) .078
C10" .0099(9) .2363(10) .5995(12) .075
C11" .1011(5) .3491(3) .3893(4) .036
C12" .0420(5) .3755(6) .3455(6) .062
C13" .0415(8) .4328(7) .3000(6) .082
C14" .0989(9) .4640(6) .2976(6) .076
C15" .1600(8) .4382(7) .3417(7) .080
C16" .1605(5) .3805(6) .3875(6) .060
C21" .1078(5) .3544(3) .5546(4) .047
C22" .1629(6) .3666(6) .6108(5) .054
C23" .1640(7) .4250(7) .6554(6) .062
C24" .1111(8) .4710(6) .6448(6) .069
C25" .0543(7) .4598(7) .5880(7) .078
C26" .0532(6) .4011(6) .5430(6) .064
H1C3 .8852 .1186 .6607 ?
H2C3 .8932 .2084 .6518 ?
H1C4 .8908 .2274 .7642 ?
H2C4 .8828 .1376 .7731 ?
H1C5 .6798 .1832 .4349 ?
H2C5 .6399 .1915 .4916 ?
H3C5 .6934 .2553 .4863 ?
H1C6 .7220 .0481 .4692 ?
H2C6 .7632 .0204 .5468 ?
H3C6 .6845 .0411 .5280 ?
H1C7 .7990 .1444 .4573 ?
H2C7 .8279 .2151 .5082 ?
H3C7 .8539 .1306 .5324 ?
H1C8 .6885 .0955 .8420 ?
H2C8 .6528 .0891 .7591 ?
H3C8 .7242 .0484 .7954 ?
H1C9 .7831 .1765 .9042 ?
H2C9 .8355 .1380 .8700 ?
H3C9 .8289 .2288 .8712 ?
H1C10 .6749 .2395 .8422 ?
H2C10 .7006 .2987 .7950 ?
H3C10 .6382 .2433 .7592 ?
H1C12 .6786 .3762 .5457 ?
H1C13 .6922 .4723 .4709 ?
H1C14 .7975 .4992 .4611 ?
H1C15 .8931 .4292 .5272 ?
H1C16 .8797 .3323 .6027 ?
H1C22 .8575 .3279 .8156 ?
H1C23 .8606 .4334 .8869 ?
H1C24 .7790 .5265 .8537 ?
H1C25 .6910 .5157 .7462 ?
H1C26 .6877 .4093 .6740 ?
H1C3' .5494 .1145 .0516 ?
H2C3' .5584 .2049 .0484 ?
H1C4' .5598 .2147 .1630 ?
H2C4' .5508 .1243 .1662 ?
H1C5' .3388 .1772 -.1654 ?
H2C5' .3007 .1790 -.1069 ?
H3C5' .3482 .2487 -.1137 ?
H1C6' .3897 .0444 -.1308 ?
H2C6' .4354 .0198 -.0538 ?
H3C6' .3559 .0341 -.0694 ?
H1C7' .4665 .1566 -.1418 ?
H2C7' .4876 .2265 -.0882 ?
H3C7' .5206 .1442 -.0661 ?
H1C8' .3618 .0855 .2443 ?
H2C8' .3244 .0792 .1617 ?
H3C8' .3698 .0399 .1954 ?
H1C9' .4572 .1712 .3046 ?
H2C9' .5094 .1362 .2682 ?
H3C9' .4983 .2264 .2685 ?
H1C10' .3459 .2329 .2435 ?
H2C10' .3716 .2913 .1958 ?
H3C10' .3087 .2363 .1607 ?
H1C12' .3356 .3608 -.0579 ?
H1C13' .3424 .4615 -.1312 ?
H1C14' .4459 .5040 -.1358 ?
H1C15' .5465 .4455 -.0658 ?
H1C16' .5400 .3439 .0082 ?
H1C22' .5300 .3196 .2142 ?
H1C23' .5368 .4234 .2884 ?
H1C24' .4547 .5164 .2611 ?
H1C25' .3625 .5071 .1570 ?
H1C26' .3554 .4024 .0820 ?
H1C3" .2208 .1223 .4655 ?
H2C3" .2297 .2129 .4655 ?
H1C4" .2244 .2183 .5780 ?
H2C4" .2154 .1277 .5780 ?
H1C5" .0243 .1767 .2402 ?
H2C5" -.0203 .1743 .2928 ?
H3C5" .0233 .2485 .2892 ?
H1C6" .0782 .0510 .2797 ?
H2C6" .1196 .0276 .3585 ?
H3C6" .0391 .0381 .3364 ?
H1C7" .1461 .1652 .2689 ?
H2C7" .1627 .2372 .3205 ?
H3C7" .2002 .1578 .3435 ?
H1C8" .0228 .0804 .6430 ?
H2C8" -.0104 .0758 .5596 ?
H3C8" .0626 .0390 .5961 ?
H1C9" .1178 .1679 .7093 ?
H2C9" .1710 .1352 .6731 ?
H3C9" .1593 .2252 .6755 ?
H1C10" .0018 .2260 .6452 ?
H2C10" .0272 .2882 .6004 ?
H3C10" -.0324 .2304 .5619 ?
H1C12" -.0010 .3528 .3465 ?
H1C13" -.0017 .4514 .2685 ?
H1C14" .0981 .5055 .2646 ?
H1C15" .2027 .4612 .3403 ?
H1C16" .2036 .3617 .4191 ?
H1C22" .2025 .3331 .6192 ?
H1C23" .2043 .4334 .6959 ?
H1C24" .1125 .5132 .6774 ?
H1C25" .0152 .4937 .5799 ?
H1C26" .0130 .3926 .5024 ?

loop_
_geom_angle_atom_site_label_1
_geom_angle_atom_site_label_2
_geom_angle_atom_site_label_3
_geom_angle
_geom_angle_publ_flag
Cl1 W Cl2 85.8(2) no
Cl1 W P2 78.10(10) no
Cl1 W C2 100.8(4) no
Cl1 W C4 157.7(4) no
Cl2 W P2 80.7(2) no
Cl2 W C2 159.2(3) no
Cl2 W C4 81.4(5) no
P1 W C1 79.8(3) no
P1 W C3 80.3(4) no
P2 W C1 119.0(3) no
P2 W C3 117.2(4) no
C1 W C2 38.2(3) no
C1 W C4 97.5(6) no
C2 W C4 85.6(6) no
Cl1 W P1 79.8(2) no
Cl1 W C1 100.7(4) no
Cl1 W C3 157.1(4) no
Cl2 W P1 82.8(2) no
Cl2 W C1 160.1(3) no
Cl2 W C3 80.4(4) no
P1 W P2 153.3(2) no
P1 W C2 117.6(3) no
P1 W C4 116.3(4) no
P2 W C2 81.4(3) no
P2 W C4 81.8(4) no
C1 W C3 87.0(6) no
C2 W C3 98.5(6) no
C3 W C4 36.3(3) no

loop_
_geom_bond_atom_site_label_1
_geom_bond_atom_site_label_2
_geom_bond_distance
_geom_bond_publ_flag
Cl1 W 2.443(2) yes
P1 W 2.548(2) yes
C1 W 2.033(5) yes
C2 C1 1.330(10) yes
C4 W 2.248(5) yes
C5 P1 1.808(6) yes
C7 P1 1.808(6) yes
C9 P2 1.830(5) yes
C11 C1 1.464(6) yes
C13 C12 1.382(8) yes
C15 C14 1.406(10) yes
C16 C15 1.391(8) yes
C22 C21 1.379(7) yes
C24 C23 1.352(10) yes
C26 C21 1.386(7) yes
Cl1' W' 2.443(2) yes
P1' W' 2.548(2) yes
C1' W' 2.033(5) yes
C2' C1' 1.330(10) yes
C4' W' 2.248(5) yes
C5' P1' 1.808(6) yes
C7' P1' 1.808(6) yes
C9' P2' 1.830(5) yes
C11' C1' 1.464(6) yes
C13' C12' 1.382(8) yes
C15' C14' 1.406(10) yes
C16' C15' 1.391(8) yes
C22' C21' 1.379(7) yes
C24' C23' 1.352(10) yes
C26' C21' 1.386(7) yes
Cl1" W" 2.443(2) yes
P1" W" 2.548(2) yes
C1" W" 2.033(5) yes
C2" C1" 1.330(10) yes
C4" W" 2.248(5) yes
C5" P1" 1.808(6) yes
C7" P1" 1.808(6) yes
C9" P2" 1.830(5) yes
C11" C1" 1.464(6) yes
C13" C12" 1.382(8) yes
C15" C14" 1.406(10) yes
C16" C15" 1.391(8) yes
C22" C21" 1.379(7) yes
C24" C23" 1.352(10) yes
C26" C21" 1.386(7) yes
Cl2 W 2.489(2) yes
P2 W 2.548(2) yes
C2 W 2.033(5) yes
C3 W 2.248(5) yes
C4 C3 1.399(13) yes
C6 P1 1.808(6) yes
C8 P2 1.830(5) yes
C10 P2 1.830(5) yes
C12 C11 1.379(7) yes
C14 C13 1.352(10) yes
C16 C11 1.386(7) yes
C21 C2 1.464(6) yes
C23 C22 1.382(8) yes
C25 C24 1.406(10) yes
C26 C25 1.391(8) yes
Cl2' W' 2.489(2) yes
P2' W' 2.548(2) yes
C2' W' 2.033(5) yes
C3' W' 2.248(5) yes
C4' C3' 1.399(13) yes
C6' P1' 1.808(6) yes
C8' P2' 1.830(5) yes
C10' P2' 1.830(5) yes
C12' C11' 1.379(7) yes
C14' C13' 1.352(10) yes
C16' C11' 1.386(7) yes
C21' C2' 1.464(6) yes
C23' C22' 1.382(8) yes
C25' C24' 1.406(10) yes
C26' C25' 1.391(8) yes
Cl2" W" 2.489(2) yes
P2" W" 2.548(2) yes
C2" W" 2.033(5) yes
C3" W" 2.248(5) yes
C4" C3" 1.399(13) yes
C6" P1" 1.808(6) yes
C8" P2" 1.830(5) yes
C10" P2" 1.830(5) yes
C12" C11" 1.379(7) yes
C14" C13" 1.352(10) yes
C16" C11" 1.386(7) yes
C21" C2" 1.464(6) yes
C23" C22" 1.382(8) yes
C25" C24" 1.406(10) yes
C26" C25" 1.391(8) yes
